data_7219667
loop_
_publ_author_name
'Yang, Dong'
'Mao, Shuai'
'Gao, Ya-Ru'
'Guo, Dong-Dong'
'Guo, Shi-Huan'
'Li, Bin'
'Wang, Yong-Qiang'

_publ_section_title
;
 Palladium-Catalyzed C-7 Alkenylation of Indolines Using Molecular Oxygen
 as the Sole Oxidant
;
_journal_name_full 'RSC Adv.'
_journal_paper_doi 10.1039/C5RA02245B
_journal_year 2015
_chemical_formula_sum 'C18 H18 N2 O4 S'
_chemical_formula_weight 358.40
_chemical_name_systematic
; 
 ? 
;
_space_group_IT_number 14
_symmetry_cell_setting monoclinic
_symmetry_space_group_name_Hall '-P 2yn'
_symmetry_space_group_name_H-M 'P 1 21/n 1'
_atom_sites_solution_hydrogens geom
_atom_sites_solution_primary direct
_atom_sites_solution_secondary difmap
_audit_creation_method SHELXL-97
_audit_update_record
;
2015-02-02 deposited with the CCDC.
2015-02-25 downloaded from the CCDC.
;
_cell_angle_alpha 90.00
_cell_angle_beta 97.334(3)
_cell_angle_gamma 90.00
_cell_formula_units_Z 4
_cell_length_a 8.8040(16)
_cell_length_b 10.9952(19)
_cell_length_c 18.299(3)
_cell_measurement_reflns_used 2349
_cell_measurement_temperature 296(2)
_cell_measurement_theta_max 24.02
_cell_measurement_theta_min 2.46
_cell_volume 1756.9(5)
_computing_cell_refinement 'Bruker SAINT'
_computing_data_collection 'Bruker APEX2'
_computing_data_reduction 'Bruker SAINT'
_computing_molecular_graphics 'Bruker SHELXTL'
_computing_publication_material 'Bruker SHELXTL'
_computing_structure_refinement 'SHELXL-97 (Sheldrick, 2008)'
_computing_structure_solution 'SHELXS-97 (Sheldrick, 2008)'
_diffrn_ambient_temperature 296(2)
_diffrn_measured_fraction_theta_full 0.999
_diffrn_measured_fraction_theta_max 0.999
_diffrn_measurement_device_type 'Bruker APEX-II CCD'
_diffrn_measurement_method '\f and \w scans'
_diffrn_radiation_monochromator graphite
_diffrn_radiation_source 'fine-focus sealed tube'
_diffrn_radiation_type MoK\a
_diffrn_radiation_wavelength 0.71073
_diffrn_reflns_av_R_equivalents 0.0262
_diffrn_reflns_av_sigmaI/netI 0.0316
_diffrn_reflns_limit_h_max 10
_diffrn_reflns_limit_h_min -10
_diffrn_reflns_limit_k_max 13
_diffrn_reflns_limit_k_min -9
_diffrn_reflns_limit_l_max 21
_diffrn_reflns_limit_l_min -21
_diffrn_reflns_number 8577
_diffrn_reflns_theta_full 25.10
_diffrn_reflns_theta_max 25.10
_diffrn_reflns_theta_min 2.17
_exptl_absorpt_coefficient_mu 0.209
_exptl_absorpt_correction_T_max 0.9532
_exptl_absorpt_correction_T_min 0.9292
_exptl_absorpt_correction_type multi-scan
_exptl_absorpt_process_details STABAS
_exptl_crystal_colour colorless
_exptl_crystal_density_diffrn 1.355
_exptl_crystal_density_method 'not measured'
_exptl_crystal_description block
_exptl_crystal_F_000 752
_exptl_crystal_size_max 0.36
_exptl_crystal_size_mid 0.30
_exptl_crystal_size_min 0.23
_refine_diff_density_max 0.156
_refine_diff_density_min -0.220
_refine_diff_density_rms 0.032
_refine_ls_extinction_method none
_refine_ls_goodness_of_fit_ref 1.017
_refine_ls_hydrogen_treatment mixed
_refine_ls_matrix_type full
_refine_ls_number_parameters 227
_refine_ls_number_reflns 3133
_refine_ls_number_restraints 0
_refine_ls_restrained_S_all 1.017
_refine_ls_R_factor_all 0.0590
_refine_ls_R_factor_gt 0.0389
_refine_ls_shift/su_max 0.001
_refine_ls_shift/su_mean 0.000
_refine_ls_structure_factor_coef Fsqd
_refine_ls_weighting_details 'calc w=1/[\s^2^(Fo^2^)+(0.0444P)^2^+0.2764P] where P=(Fo^2^+2Fc^2^)/3'
_refine_ls_weighting_scheme calc
_refine_ls_wR_factor_gt 0.0920
_refine_ls_wR_factor_ref 0.1040
_reflns_number_gt 2244
_reflns_number_total 3133
_reflns_threshold_expression >2sigma(I)
_cod_data_source_file c5ra02245b2.cif
_cod_data_source_block xb7926_0m
_cod_depositor_comments
;
The following automatic conversions were performed:

'_symmetry_cell_setting' value 'Monoclinic' changed to 'monoclinic'
according to
/usr/data/users/saulius/crontab/automatic-downloads/rss-feeds/RSC/lib/dictionaries/cif_core.dic
dictionary named 'cif_core.dic' version 2.4.2 from 2011-04-26.

Automatic conversion script
Id: cif_fix_values 3008 2015-01-20 13:52:24Z robertas 
;
_cod_original_cell_volume 1756.8(5)
_cod_original_sg_symbol_H-M P2(1)/n
_cod_database_code 7219667

loop_
_symmetry_equiv_pos_as_xyz
'x, y, z'
'-x+1/2, y+1/2, -z+1/2'
'-x, -y, -z'
'x-1/2, -y-1/2, z-1/2'

loop_
_atom_site_label
_atom_site_type_symbol
_atom_site_fract_x
_atom_site_fract_y
_atom_site_fract_z
_atom_site_U_iso_or_equiv
_atom_site_adp_type
_atom_site_occupancy
_atom_site_symmetry_multiplicity
_atom_site_calc_flag
_atom_site_refinement_flags
S1 S 0.59685(6) 0.90700(5) 0.22428(3) 0.06342(19) Uani 1 1 d .
N1 N 0.64645(19) 0.79485(15) 0.17178(9) 0.0632(5) Uani 1 1 d .
N2 N 0.3020(2) 0.93987(17) 0.18512(9) 0.0697(5) Uani 1 1 d .
O1 O 0.91289(16) 1.20992(13) -0.03018(8) 0.0723(4) Uani 1 1 d .
O2 O 0.9703(2) 1.14428(16) 0.08572(9) 0.0899(5) Uani 1 1 d .
O3 O 0.61115(17) 1.01788(12) 0.18547(7) 0.0704(4) Uani 1 1 d .
O4 O 0.68361(19) 0.88823(15) 0.29489(8) 0.0888(5) Uani 1 1 d .
C1 C 1.0237(4) 1.3766(3) -0.08515(18) 0.1251(12) Uani 1 1 d .
H1A H 1.0536 1.3227 -0.1221 0.188 Uiso 1 1 calc R
H1B H 1.0958 1.4423 -0.0773 0.188 Uiso 1 1 calc R
H1C H 0.9236 1.4086 -0.1013 0.188 Uiso 1 1 calc R
C2 C 1.0206(3) 1.3090(2) -0.01544(16) 0.0891(8) Uani 1 1 d .
H2A H 1.1217 1.2776 0.0020 0.107 Uiso 1 1 calc R
H2B H 0.9889 1.3622 0.0221 0.107 Uiso 1 1 calc R
C3 C 0.8974(2) 1.13427(19) 0.02591(13) 0.0612(5) Uani 1 1 d .
C4 C 0.7814(2) 1.04168(18) 0.00485(10) 0.0567(5) Uani 1 1 d .
H4 H 0.7325 1.0401 -0.0433 0.068 Uiso 1 1 calc R
C5 C 0.7445(2) 0.96062(18) 0.05203(10) 0.0544(5) Uani 1 1 d .
H5 H 0.7971 0.9645 0.0994 0.065 Uiso 1 1 calc R
C6 C 0.6292(2) 0.86440(17) 0.03811(11) 0.0528(5) Uani 1 1 d .
C7 C 0.5601(2) 0.83827(19) -0.03331(11) 0.0603(5) Uani 1 1 d .
H7 H 0.5807 0.8881 -0.0719 0.072 Uiso 1 1 calc R
C8 C 0.4623(2) 0.7405(2) -0.04808(13) 0.0710(6) Uani 1 1 d .
H8 H 0.4165 0.7266 -0.0960 0.085 Uiso 1 1 calc R
C9 C 0.4320(3) 0.6637(2) 0.00758(15) 0.0767(7) Uani 1 1 d .
H9 H 0.3692 0.5963 -0.0029 0.092 Uiso 1 1 calc R
C10 C 0.4954(3) 0.68730(19) 0.07882(13) 0.0678(6) Uani 1 1 d .
C11 C 0.5880(2) 0.78885(18) 0.09410(11) 0.0560(5) Uani 1 1 d .
C12 C 0.6222(3) 0.6681(2) 0.19993(14) 0.0862(8) Uani 1 1 d .
H12A H 0.5989 0.6708 0.2503 0.103 Uiso 1 1 calc R
H12B H 0.7130 0.6187 0.1982 0.103 Uiso 1 1 calc R
C13 C 0.4877(3) 0.6169(2) 0.14879(15) 0.0919(8) Uani 1 1 d .
H13A H 0.4997 0.5304 0.1410 0.110 Uiso 1 1 calc R
H13B H 0.3916 0.6312 0.1681 0.110 Uiso 1 1 calc R
C14 C 0.4000(2) 0.88557(18) 0.23511(10) 0.0569(5) Uani 1 1 d .
C15 C 0.1537(3) 0.9230(3) 0.19127(14) 0.0869(7) Uani 1 1 d .
H15 H 0.0820 0.9613 0.1572 0.104 Uiso 1 1 calc R
C16 C 0.1010(3) 0.8533(3) 0.24419(16) 0.0934(8) Uani 1 1 d .
H16 H -0.0035 0.8443 0.2460 0.112 Uiso 1 1 calc R
C17 C 0.2053(4) 0.7970(3) 0.29438(16) 0.1029(9) Uani 1 1 d .
H17 H 0.1729 0.7471 0.3304 0.123 Uiso 1 1 calc R
C18 C 0.3596(3) 0.8149(2) 0.29117(12) 0.0859(7) Uani 1 1 d .
H18 H 0.4335 0.7801 0.3258 0.103 Uiso 1 1 calc R

loop_
_atom_site_aniso_label
_atom_site_aniso_U_11
_atom_site_aniso_U_22
_atom_site_aniso_U_33
_atom_site_aniso_U_23
_atom_site_aniso_U_13
_atom_site_aniso_U_12
S1 0.0641(4) 0.0734(4) 0.0500(3) 0.0043(3) -0.0033(2) -0.0005(3)
N1 0.0620(11) 0.0648(11) 0.0626(11) 0.0150(8) 0.0074(8) 0.0127(8)
N2 0.0653(12) 0.0885(13) 0.0539(10) 0.0085(9) 0.0015(9) 0.0062(10)
O1 0.0707(10) 0.0645(10) 0.0830(10) 0.0018(8) 0.0147(8) -0.0086(7)
O2 0.0934(12) 0.0968(12) 0.0740(11) -0.0122(9) -0.0101(9) -0.0165(10)
O3 0.0830(11) 0.0633(9) 0.0645(9) 0.0043(7) 0.0077(7) -0.0090(7)
O4 0.0839(11) 0.1162(14) 0.0588(9) 0.0108(9) -0.0199(8) -0.0034(10)
C1 0.158(3) 0.088(2) 0.140(3) -0.0010(19) 0.058(2) -0.042(2)
C2 0.0747(16) 0.0638(15) 0.133(2) -0.0186(15) 0.0285(15) -0.0136(12)
C3 0.0591(13) 0.0600(13) 0.0654(14) -0.0081(11) 0.0114(11) 0.0072(10)
C4 0.0559(12) 0.0634(13) 0.0506(11) -0.0002(10) 0.0062(9) 0.0008(10)
C5 0.0495(11) 0.0626(12) 0.0504(11) -0.0030(10) 0.0034(9) 0.0060(9)
C6 0.0480(11) 0.0529(12) 0.0579(12) -0.0005(9) 0.0083(9) 0.0118(9)
C7 0.0592(12) 0.0634(13) 0.0587(12) -0.0060(10) 0.0096(10) 0.0108(10)
C8 0.0640(14) 0.0755(16) 0.0739(15) -0.0243(13) 0.0097(11) 0.0042(12)
C9 0.0731(15) 0.0632(15) 0.0970(19) -0.0237(14) 0.0230(14) -0.0075(11)
C10 0.0697(14) 0.0533(13) 0.0846(16) -0.0037(11) 0.0262(12) 0.0050(11)
C11 0.0505(11) 0.0537(12) 0.0645(13) 0.0004(10) 0.0104(9) 0.0115(9)
C12 0.101(2) 0.0709(16) 0.0920(18) 0.0281(14) 0.0310(15) 0.0244(14)
C13 0.114(2) 0.0626(15) 0.106(2) 0.0010(14) 0.0401(18) -0.0050(14)
C14 0.0682(13) 0.0630(13) 0.0394(10) -0.0011(9) 0.0062(9) 0.0054(10)
C15 0.0662(16) 0.122(2) 0.0718(16) 0.0016(15) 0.0041(13) 0.0124(15)
C16 0.0765(18) 0.119(2) 0.090(2) -0.0116(17) 0.0311(15) 0.0004(16)
C17 0.110(2) 0.116(2) 0.094(2) 0.0211(17) 0.0565(18) 0.0064(18)
C18 0.0941(19) 0.1051(19) 0.0621(14) 0.0261(13) 0.0236(13) 0.0218(15)

loop_
_atom_type_symbol
_atom_type_description
_atom_type_scat_dispersion_real
_atom_type_scat_dispersion_imag
_atom_type_scat_source
C C 0.0033 0.0016 'International Tables Vol C Tables 4.2.6.8 and 6.1.1.4'
H H 0.0000 0.0000 'International Tables Vol C Tables 4.2.6.8 and 6.1.1.4'
N N 0.0061 0.0033 'International Tables Vol C Tables 4.2.6.8 and 6.1.1.4'
O O 0.0106 0.0060 'International Tables Vol C Tables 4.2.6.8 and 6.1.1.4'
S S 0.1246 0.1234 'International Tables Vol C Tables 4.2.6.8 and 6.1.1.4'

loop_
_geom_angle_atom_site_label_1
_geom_angle_atom_site_label_2
_geom_angle_atom_site_label_3
_geom_angle
O3 S1 O4 120.21(10)
O3 S1 N1 107.54(9)
O4 S1 N1 105.47(9)
O3 S1 C14 108.50(9)
O4 S1 C14 107.15(10)
N1 S1 C14 107.33(9)
C11 N1 C12 104.16(17)
C11 N1 S1 121.05(12)
C12 N1 S1 115.47(14)
C14 N2 C15 116.0(2)
C3 O1 C2 116.89(18)
C2 C1 H1A 109.5
C2 C1 H1B 109.5
H1A C1 H1B 109.5
C2 C1 H1C 109.5
H1A C1 H1C 109.5
H1B C1 H1C 109.5
O1 C2 C1 107.5(2)
O1 C2 H2A 110.2
C1 C2 H2A 110.2
O1 C2 H2B 110.2
C1 C2 H2B 110.2
H2A C2 H2B 108.5
O2 C3 O1 123.1(2)
O2 C3 C4 125.4(2)
O1 C3 C4 111.52(18)
C5 C4 C3 121.66(19)
C5 C4 H4 119.2
C3 C4 H4 119.2
C4 C5 C6 126.94(18)
C4 C5 H5 116.5
C6 C5 H5 116.5
C7 C6 C11 116.03(18)
C7 C6 C5 121.29(18)
C11 C6 C5 122.58(18)
C8 C7 C6 121.9(2)
C8 C7 H7 119.1
C6 C7 H7 119.1
C9 C8 C7 120.5(2)
C9 C8 H8 119.8
C7 C8 H8 119.8
C8 C9 C10 119.5(2)
C8 C9 H9 120.2
C10 C9 H9 120.2
C9 C10 C11 119.9(2)
C9 C10 C13 130.7(2)
C11 C10 C13 109.3(2)
C10 C11 C6 121.92(19)
C10 C11 N1 111.06(18)
C6 C11 N1 126.65(18)
N1 C12 C13 105.34(18)
N1 C12 H12A 110.7
C13 C12 H12A 110.7
N1 C12 H12B 110.7
C13 C12 H12B 110.7
H12A C12 H12B 108.8
C10 C13 C12 102.5(2)
C10 C13 H13A 111.3
C12 C13 H13A 111.3
C10 C13 H13B 111.3
C12 C13 H13B 111.3
H13A C13 H13B 109.2
N2 C14 C18 124.6(2)
N2 C14 S1 114.97(15)
C18 C14 S1 120.43(17)
N2 C15 C16 124.2(2)
N2 C15 H15 117.9
C16 C15 H15 117.9
C17 C16 C15 118.3(3)
C17 C16 H16 120.9
C15 C16 H16 120.9
C16 C17 C18 119.3(2)
C16 C17 H17 120.4
C18 C17 H17 120.4
C14 C18 C17 117.6(2)
C14 C18 H18 121.2
C17 C18 H18 121.2

loop_
_geom_bond_atom_site_label_1
_geom_bond_atom_site_label_2
_geom_bond_distance
S1 O3 1.4245(14)
S1 O4 1.4295(14)
S1 N1 1.6557(18)
S1 C14 1.785(2)
N1 C11 1.450(2)
N1 C12 1.510(3)
N2 C14 1.318(2)
N2 C15 1.338(3)
O1 C3 1.342(2)
O1 C2 1.447(3)
O2 C3 1.201(2)
C1 C2 1.480(4)
C1 H1A 0.9600
C1 H1B 0.9600
C1 H1C 0.9600
C2 H2A 0.9700
C2 H2B 0.9700
C3 C4 1.458(3)
C4 C5 1.310(3)
C4 H4 0.9300
C5 C6 1.466(3)
C5 H5 0.9300
C6 C7 1.399(3)
C6 C11 1.402(3)
C7 C8 1.382(3)
C7 H7 0.9300
C8 C9 1.375(3)
C8 H8 0.9300
C9 C10 1.376(3)
C9 H9 0.9300
C10 C11 1.390(3)
C10 C13 1.505(3)
C12 C13 1.521(3)
C12 H12A 0.9700
C12 H12B 0.9700
C13 H13A 0.9700
C13 H13B 0.9700
C14 C18 1.370(3)
C15 C16 1.362(4)
C15 H15 0.9300
C16 C17 1.361(4)
C16 H16 0.9300
C17 C18 1.382(4)
C17 H17 0.9300
C18 H18 0.9300

loop_
_geom_torsion_atom_site_label_1
_geom_torsion_atom_site_label_2
_geom_torsion_atom_site_label_3
_geom_torsion_atom_site_label_4
_geom_torsion
O3 S1 N1 C11 -46.49(17)
O4 S1 N1 C11 -175.91(15)
C14 S1 N1 C11 70.07(17)
O3 S1 N1 C12 -173.58(15)
O4 S1 N1 C12 57.00(18)
C14 S1 N1 C12 -57.01(17)
C3 O1 C2 C1 177.6(2)
C2 O1 C3 O2 -1.6(3)
C2 O1 C3 C4 177.70(17)
O2 C3 C4 C5 1.4(3)
O1 C3 C4 C5 -177.87(18)
C3 C4 C5 C6 179.15(18)
C4 C5 C6 C7 9.8(3)
C4 C5 C6 C11 -174.00(19)
C11 C6 C7 C8 -2.7(3)
C5 C6 C7 C8 173.75(18)
C6 C7 C8 C9 -1.4(3)
C7 C8 C9 C10 2.4(3)
C8 C9 C10 C11 0.6(3)
C8 C9 C10 C13 -177.0(2)
C9 C10 C11 C6 -4.9(3)
C13 C10 C11 C6 173.16(18)
C9 C10 C11 N1 -178.32(18)
C13 C10 C11 N1 -0.3(2)
C7 C6 C11 C10 5.8(3)
C5 C6 C11 C10 -170.59(18)
C7 C6 C11 N1 178.13(17)
C5 C6 C11 N1 1.8(3)
C12 N1 C11 C10 17.0(2)
S1 N1 C11 C10 -115.04(17)
C12 N1 C11 C6 -156.04(19)
S1 N1 C11 C6 71.9(2)
C11 N1 C12 C13 -26.7(2)
S1 N1 C12 C13 108.52(19)
C9 C10 C13 C12 161.4(2)
C11 C10 C13 C12 -16.4(2)
N1 C12 C13 C10 26.1(2)
C15 N2 C14 C18 0.1(3)
C15 N2 C14 S1 178.67(16)
O3 S1 C14 N2 25.49(18)
O4 S1 C14 N2 156.67(15)
N1 S1 C14 N2 -90.45(17)
O3 S1 C14 C18 -155.89(18)
O4 S1 C14 C18 -24.7(2)
N1 S1 C14 C18 88.18(19)
C14 N2 C15 C16 -1.0(4)
N2 C15 C16 C17 0.1(4)
C15 C16 C17 C18 1.7(4)
N2 C14 C18 C17 1.6(4)
S1 C14 C18 C17 -176.88(19)
C16 C17 C18 C14 -2.5(4)
